data_2001242
loop_
_publ_author_name
'Banks, R. E.'
'Madany, I. M.'
'Pritchard, R. G.'

_publ_section_title
;
 1,2,4-Trifluoro-6,8-dimethyl-3-trifluoromethylphenazine,
 C~15~H~8~F~6~N~2~, produced <i>via</i> thermolysis of
 perfluoro-4-azidotoluene in the presence of 2,4,6-trimethylaniline
;
_journal_issue 11
_journal_name_full 'Acta Crystallographica Section C'
_journal_page_first 1988
_journal_page_last 1990
_journal_paper_doi 10.1107/S0108270193005773
_journal_volume 49
_journal_year 1993
_chemical_formula_structural 'C15 H8 F6 N2'
_chemical_formula_sum 'C15 H8 F6 N2'
_chemical_formula_weight 330.23
_chemical_name_systematic
;
1,2,4-Trifluoro-3-(trifluoromethyl)-6,8-dimethylphenazine
;
_space_group_IT_number 15
_symmetry_cell_setting monoclinic
_symmetry_space_group_name_Hall '-C 2yc'
_symmetry_space_group_name_H-M 'C 1 2/c 1'
_cell_angle_alpha 90
_cell_angle_beta 118.19(2)
_cell_angle_gamma 90
_cell_formula_units_Z 8
_cell_length_a 26.705(4)
_cell_length_b 7.2710(10)
_cell_length_c 15.403(4)
_cell_measurement_reflns_used 25
_cell_measurement_temperature 296
_cell_measurement_theta_max 12.92
_cell_measurement_theta_min 8.67
_cell_volume 2636.1(10)
_computing_cell_refinement 'MSC/AFC Diffractometer Control Software'
_computing_data_collection
;MSC/AFC Diffractometer Control Software (Molecular Structure Corporation,
 1988)
;
_computing_data_reduction 'TEXSAN PROCESS (Molecular Structure Corporation, 1985)'
_computing_molecular_graphics 'TEXSAN ORTEPII (Johnson, 1976)'
_computing_publication_material 'TEXSAN FINISH'
_computing_structure_refinement 'TEXSAN LS'
_computing_structure_solution 'TEXSAN MITHRIL (Gilmore, 1984)'
_diffrn_ambient_temperature 296
_diffrn_measurement_device 'Enraf-Nonius CAD-4'
_diffrn_measurement_method '\w/2-\q scans'
_diffrn_radiation_monochromator graphite
_diffrn_radiation_source 'X-ray tube'
_diffrn_radiation_type MoK\a
_diffrn_radiation_wavelength 0.71069
_diffrn_reflns_av_R_equivalents 0.059
_diffrn_reflns_limit_h_max 31
_diffrn_reflns_limit_h_min 0
_diffrn_reflns_limit_k_max 8
_diffrn_reflns_limit_k_min 0
_diffrn_reflns_limit_l_max 16
_diffrn_reflns_limit_l_min -16
_diffrn_reflns_number 2570
_diffrn_reflns_theta_max 25.0
_diffrn_reflns_theta_min 1.0
_diffrn_standards_decay_% 0.00
_diffrn_standards_interval_count 150
_diffrn_standards_number 3
_exptl_absorpt_coefficient_mu 0.1522
_exptl_absorpt_correction_type 'not applied'
_exptl_crystal_colour colourless
_exptl_crystal_density_diffrn 1.664
_exptl_crystal_description plate
_exptl_crystal_F_000 1328.00
_exptl_crystal_size_max 0.40
_exptl_crystal_size_mid 0.20
_exptl_crystal_size_min 0.05
_refine_diff_density_max -0.30
_refine_diff_density_min 0.31
_refine_ls_extinction_method 'Not applied'
_refine_ls_goodness_of_fit_obs 2.483
_refine_ls_hydrogen_treatment noref
_refine_ls_matrix_type full
_refine_ls_number_parameters 208
_refine_ls_number_reflns 838
_refine_ls_number_restraints 0
_refine_ls_R_factor_obs 0.067
_refine_ls_shift/esd_max 0.0034
_refine_ls_structure_factor_coef F
_refine_ls_weighting_scheme sigma
_refine_ls_wR_factor_obs 0.061
_reflns_number_observed 838
_reflns_number_total 2570
_reflns_observed_criterion I>2\s(I)
_cod_data_source_file li1060.cif
_cod_data_source_block U044
_cod_original_cell_volume 2636.0(10)
_cod_original_sg_symbol_H-M 'C 2/c '
_cod_database_code 2001242

loop_
_symmetry_equiv_pos_as_xyz
x,y,z
-x,-y,-z
-x,y,1/2-z
x,-y,1/2+z
1/2+x,1/2+y,z
1/2-x,1/2-y,-z
1/2-x,1/2+y,1/2-z
1/2+x,1/2-y,1/2+z

loop_
_atom_site_aniso_label
_atom_site_aniso_U_11
_atom_site_aniso_U_22
_atom_site_aniso_U_33
_atom_site_aniso_U_12
_atom_site_aniso_U_13
_atom_site_aniso_U_23
C1 0.045(7) 0.046(8) 0.043(7) -0.006(5) 0.017(6) 0.005(6)
C2 0.029(7) 0.044(8) 0.046(7) 0.003(5) 0.003(6) 0.010(6)
C3 0.040(6) 0.030(7) 0.041(6) 0.008(5) 0.014(5) 0.006(5)
C4 0.055(7) 0.040(7) 0.031(6) 0.007(6) 0.022(6) 0.007(6)
C4A 0.033(6) 0.038(7) 0.036(6) 0.002(5) 0.010(5) 0.003(5)
N5 0.036(5) 0.031(5) 0.039(5) -0.002(4) 0.016(4) -0.003(4)
C5A 0.035(6) 0.027(6) 0.027(6) -0.002(5) 0.012(5) -0.009(5)
C6 0.039(7) 0.037(7) 0.035(6) 0.008(5) 0.011(5) 0.006(6)
C7 0.038(7) 0.032(7) 0.041(6) 0.006(6) 0.007(5) 0.002(6)
C8 0.036(7) 0.037(7) 0.052(7) -0.006(5) 0.018(5) -0.004(6)
C9 0.048(7) 0.050(8) 0.042(6) 0.003(5) 0.026(6) -0.003(6)
C9A 0.045(7) 0.033(7) 0.038(6) 0.003(5) 0.020(5) -0.002(5)
N10 0.036(5) 0.049(6) 0.031(5) -0.002(4) 0.009(4) 0.004(5)
C10A 0.030(6) 0.034(6) 0.037(6) -0.014(5) 0.010(5) -0.014(5)
C11 0.035(7) 0.072(10) 0.052(7) 0.018(7) 0.015(6) 0.004(7)
C12 0.042(6) 0.059(8) 0.034(6) 0.006(5) 0.004(5) 0.002(6)
C13 0.043(6) 0.057(8) 0.076(8) -0.003(5) 0.029(6) -0.017(6)
F1 0.062(4) 0.084(5) 0.032(3) -0.001(3) 0.013(3) 0.007(3)
F2 0.041(3) 0.079(4) 0.051(3) 0.015(3) 0.005(3) 0.022(4)
F4 0.055(3) 0.077(4) 0.044(3) 0.020(3) 0.026(3) 0.001(4)
F11A 0.066(5) 0.156(7) 0.067(4) 0.027(4) 0.039(4) 0.007(5)
F11B 0.086(5) 0.081(6) 0.139(6) 0.045(4) 0.059(5) 0.032(5)
F11C 0.049(4) 0.103(6) 0.116(5) -0.029(4) 0.033(4) -0.049(5)

loop_
_atom_site_label
_atom_site_fract_x
_atom_site_fract_y
_atom_site_fract_z
_atom_site_U_iso_or_equiv
C1 0.6485(4) 0.5940(10) 0.7178(7) 0.0464
C2 0.6927(4) 0.5620(10) 0.7013(7) 0.0457
C3 0.6902(4) 0.5760(10) 0.6082(7) 0.0390
C4 0.6391(4) 0.6210(10) 0.5320(7) 0.0419
C4A 0.5906(4) 0.6610(10) 0.5436(7) 0.0381
N5 0.5420(3) 0.7108(9) 0.4635(5) 0.0363
C5A 0.4978(4) 0.7500(10) 0.4791(6) 0.0308
C6 0.4453(4) 0.8080(10) 0.3984(6) 0.0395
C7 0.4018(4) 0.8520(10) 0.4174(7) 0.0422
C8 0.4056(4) 0.8400(10) 0.5129(7) 0.0428
C9 0.4552(4) 0.7810(10) 0.5901(7) 0.0446
C9A 0.5024(4) 0.7360(10) 0.5757(7) 0.0387
N10 0.5518(3) 0.6850(10) 0.6557(5) 0.0409
C10A 0.5948(4) 0.6500(10) 0.6376(6) 0.0360
C11 0.7422(4) 0.537(2) 0.5989(8) 0.0555
C12 0.4400(3) 0.8160(10) 0.2978(6) 0.0507
C13 0.3554(4) 0.8930(10) 0.5261(7) 0.0583
F1 0.6528(2) 0.5813(8) 0.8075(3) 0.0628
F2 0.7428(2) 0.5167(8) 0.7792(4) 0.0635
F4 0.6324(2) 0.6344(8) 0.4403(4) 0.0578
F11A 0.7351(2) 0.5416(10) 0.5095(4) 0.0928
F11B 0.7643(3) 0.3750(10) 0.6354(5) 0.0999
F11C 0.7832(2) 0.6596(9) 0.6508(5) 0.0918
H7 0.3670 0.8930 0.3643 0.0505
H9 0.4582 0.7709 0.6538 0.0536
H12A 0.4310 0.9378 0.2731 0.0612
H12B 0.4750 0.7801 0.3007 0.0612
H12C 0.4108 0.7347 0.2555 0.0612
H13A 0.3657 0.9909 0.5723 0.0702
H13B 0.3252 0.9319 0.4647 0.0702
H13C 0.3433 0.7904 0.5497 0.0702

loop_
_atom_type_symbol
_atom_type_scat_dispersion_real
_atom_type_scat_dispersion_imag
_atom_type_scat_source
C 0.002 0.002 'International Tables'
H 0.000 0.000 'International Tables'
F 0.014 0.010 'International Tables'
N 0.004 0.003 'International Tables'

loop_
_geom_angle_atom_site_label_1
_geom_angle_atom_site_label_2
_geom_angle_atom_site_label_3
_geom_angle_site_symmetry_1
_geom_angle_site_symmetry_2
_geom_angle_site_symmetry_3
_geom_angle
_geom_angle_publ_flag
C2 C1 C10A . . . 119.8(9) yes
C2 C1 F1 . . . 122.2(9) ?
C10A C1 F1 . . . 118.0(9) ?
C1 C2 C3 . . . 124.0(10) yes
C1 C2 F2 . . . 117.8(9) ?
C3 C2 F2 . . . 118.0(10) ?
C2 C3 C4 . . . 116.0(10) yes
C2 C3 C11 . . . 119.0(10) ?
C4 C3 C11 . . . 124.4(9) ?
C3 C4 C4A . . . 123.1(9) yes
C3 C4 F4 . . . 120.7(9) ?
C4A C4 F4 . . . 116.2(9) ?
C4 C4A N5 . . . 118.7(9) ?
C4 C4A C10A . . . 119.0(9) ?
N5 C4A C10A . . . 122.3(9) ?
C4A N5 C5A . . . 116.1(8) yes
N5 C5A C6 . . . 119.5(8) ?
N5 C5A C9A . . . 121.3(8) ?
C6 C5A C9A . . . 119.2(9) ?
C5A C6 C7 . . . 117.9(8) yes
C5A C6 C12 . . . 119.2(9) ?
C7 C6 C12 . . . 122.9(8) ?
C6 C7 C8 . . . 123.6(8) yes
C7 C8 C9 . . . 119.0(9) yes
C7 C8 C13 . . . 119.3(9) ?
C9 C8 C13 . . . 121.6(9) ?
C8 C9 C9A . . . 120.3(9) yes
C5A C9A C9 . . . 120.0(9) ?
C5A C9A N10 . . . 121.7(9) ?
C9 C9A N10 . . . 118.3(9) ?
C9A N10 C10A . . . 115.3(8) yes
C1 C10A C4A . . . 117.6(9) ?
C1 C10A N10 . . . 119.0(9) ?
C4A C10A N10 . . . 123.4(8) ?
C3 C11 F11A . . . 114.9(9) ?
C3 C11 F11B . . . 112.0(10) ?
C3 C11 F11C . . . 111.0(10) ?
F11A C11 F11B . . . 107.0(10) ?
F11A C11 F11C . . . 106.0(10) ?
F11B C11 F11C . . . 105.4(8) ?

loop_
_geom_bond_atom_site_label_1
_geom_bond_atom_site_label_2
_geom_bond_site_symmetry_1
_geom_bond_site_symmetry_2
_geom_bond_distance
_geom_bond_publ_flag
C1 C2 . . 1.340(10) yes
C1 C10A . . 1.440(10) yes
C1 F1 . . 1.335(9) ?
C2 C3 . . 1.410(10) yes
C2 F2 . . 1.349(9) ?
C3 C4 . . 1.350(10) yes
C3 C11 . . 1.490(10) ?
C4 C4A . . 1.420(10) yes
C4 F4 . . 1.341(9) ?
C4A N5 . . 1.350(10) yes
C4A C10A . . 1.400(10) yes
N5 C5A . . 1.341(9) yes
C5A C6 . . 1.430(10) yes
C5A C9A . . 1.440(10) yes
C6 C7 . . 1.360(10) yes
C6 C12 . . 1.490(10) ?
C7 C8 . . 1.430(10) yes
C8 C9 . . 1.360(10) yes
C8 C13 . . 1.500(10) ?
C9 C9A . . 1.420(10) yes
C9A N10 . . 1.360(10) yes
N10 C10A . . 1.328(9) yes
C11 F11A . . 1.300(10) ?
C11 F11B . . 1.320(10) ?
C11 F11C . . 1.340(10) ?
